data_2228785
loop_
_publ_author_name
'Gao, Zhu-Qing'
'Gu, Jin-Zhong'

_publ_section_title
;
 Piperazine-1,4-diium bis(hydrogen
 2-propyl-1<i>H</i>-imidazole-4,5-dicarboxylate) monohydrate
;
_journal_coeditor_code JH2238
_journal_issue 1
_journal_name_full 'Acta Crystallographica Section E'
_journal_page_first o31
_journal_paper_doi 10.1107/S1600536810049822
_journal_volume 67
_journal_year 2011
_chemical_formula_iupac 'C4 H12 N2 2+, 2C8 H9 N2 O4 -, H2 O1'
_chemical_formula_moiety 'C4 H12 N2 2+, 2(C8 H9 N2 O4 -), H2 O1'
_chemical_formula_sum 'C20 H32 N6 O9'
_chemical_formula_weight 500.52
_chemical_name_systematic
;
Piperazine-1,4-diium bis(hydrogen
2-propyl-1<i>H</i>-imidazole-4,5-dicarboxylate) monohydrate
;
_space_group_IT_number 15
_symmetry_cell_setting monoclinic
_symmetry_space_group_name_Hall '-I 2ya'
_symmetry_space_group_name_H-M 'I 1 2/a 1'
_atom_sites_solution_hydrogens geom
_atom_sites_solution_primary direct
_atom_sites_solution_secondary difmap
_audit_creation_method SHELXL-97
_cell_angle_alpha 90.00
_cell_angle_beta 101.296(12)
_cell_angle_gamma 90.00
_cell_formula_units_Z 4
_cell_length_a 11.288(2)
_cell_length_b 15.965(3)
_cell_length_c 14.449(4)
_cell_measurement_reflns_used 1047
_cell_measurement_temperature 273(2)
_cell_measurement_theta_max 0.00
_cell_measurement_theta_min 0.00
_cell_volume 2553.5(10)
_computing_cell_refinement 'SAINT (Bruker, 1997)'
_computing_data_collection 'SMART (Bruker, 1997)'
_computing_data_reduction 'SAINT (Bruker, 1997)'
_computing_molecular_graphics 'SHELXTL (Sheldrick, 2008)'
_computing_publication_material 'SHELXTL (Sheldrick, 2008)'
_computing_structure_refinement 'SHELXL97 (Sheldrick, 2008)'
_computing_structure_solution 'SHELXS97 (Sheldrick, 2008)'
_diffrn_ambient_temperature 273(2)
_diffrn_measured_fraction_theta_full 0.995
_diffrn_measured_fraction_theta_max 0.995
_diffrn_measurement_device_type 'Bruker SMART CCD area-detector'
_diffrn_measurement_method '\f and \w'
_diffrn_radiation_monochromator graphite
_diffrn_radiation_source 'fine-focus sealed tube'
_diffrn_radiation_type MoK\a
_diffrn_radiation_wavelength 0.71073
_diffrn_reflns_av_R_equivalents 0.0394
_diffrn_reflns_av_sigmaI/netI 0.0396
_diffrn_reflns_limit_h_max 13
_diffrn_reflns_limit_h_min -10
_diffrn_reflns_limit_k_max 17
_diffrn_reflns_limit_k_min -18
_diffrn_reflns_limit_l_max 16
_diffrn_reflns_limit_l_min -16
_diffrn_reflns_number 6239
_diffrn_reflns_theta_full 24.27
_diffrn_reflns_theta_max 24.27
_diffrn_reflns_theta_min 1.92
_exptl_absorpt_coefficient_mu 0.103
_exptl_absorpt_correction_T_max 0.984
_exptl_absorpt_correction_T_min 0.980
_exptl_absorpt_correction_type multi-scan
_exptl_absorpt_process_details '(SADABS; Bruker, 1997)'
_exptl_crystal_colour colorless
_exptl_crystal_density_diffrn 1.302
_exptl_crystal_density_method 'not measured'
_exptl_crystal_description block
_exptl_crystal_F_000 1064
_exptl_crystal_size_max 0.20
_exptl_crystal_size_mid 0.18
_exptl_crystal_size_min 0.16
_refine_diff_density_max 0.428
_refine_diff_density_min -0.214
_refine_ls_extinction_method none
_refine_ls_goodness_of_fit_ref 1.047
_refine_ls_hydrogen_treatment mixed
_refine_ls_matrix_type full
_refine_ls_number_parameters 165
_refine_ls_number_reflns 2066
_refine_ls_number_restraints 13
_refine_ls_restrained_S_all 1.045
_refine_ls_R_factor_all 0.0741
_refine_ls_R_factor_gt 0.0499
_refine_ls_shift/su_max 0.001
_refine_ls_shift/su_mean 0.000
_refine_ls_structure_factor_coef Fsqd
_refine_ls_weighting_details 'calc w=1/[\s^2^(Fo^2^)+(0.0619P)^2^+1.5738P] where P=(Fo^2^+2Fc^2^)/3'
_refine_ls_weighting_scheme calc
_refine_ls_wR_factor_gt 0.1202
_refine_ls_wR_factor_ref 0.1358
_reflns_number_gt 1499
_reflns_number_total 2066
_reflns_threshold_expression I>2sigma(I)
_cod_data_source_file jh2238.cif
_cod_data_source_block I
_cod_original_cell_volume 2553.6(10)
_cod_original_sg_symbol_H-M 'I 2/a'
_cod_database_code 2228785
_cod_database_fobs_code 2228785

loop_
_symmetry_equiv_pos_as_xyz
'x, y, z'
'-x+1/2, y, -z'
'x+1/2, y+1/2, z+1/2'
'-x+1, y+1/2, -z+1/2'
'-x, -y, -z'
'x-1/2, -y, z'
'-x+1/2, -y+1/2, -z+1/2'
'x, -y+1/2, z+1/2'

loop_
_atom_site_type_symbol
_atom_site_label
_atom_site_fract_x
_atom_site_fract_y
_atom_site_fract_z
_atom_site_U_iso_or_equiv
_atom_site_adp_type
_atom_site_calc_flag
_atom_site_refinement_flags
_atom_site_occupancy
_atom_site_disorder_assembly
_atom_site_disorder_group
C C1 0.0849(2) 0.71261(16) 0.09103(17) 0.0422(6) Uani d . 1 . .
C C2 0.1935(2) 0.67934(14) 0.15314(16) 0.0364(6) Uani d . 1 . .
C C3 0.2144(2) 0.64165(14) 0.24013(16) 0.0363(6) Uani d . 1 . .
C C4 0.1292(2) 0.62027(16) 0.30292(18) 0.0424(6) Uani d . 1 . .
C C5 0.5184(2) 0.6485(2) 0.1969(2) 0.0611(8) Uani d . 1 . .
H H5A 0.5649 0.6478 0.2609 0.073 Uiso calc R 1 . .
H H5B 0.5409 0.6984 0.1661 0.073 Uiso calc R 1 . .
C C6 0.5505(3) 0.5713(3) 0.1446(4) 0.1233(18) Uani d U 1 . .
H H6A 0.5028 0.5710 0.0810 0.148 Uiso calc R 1 . .
H H6B 0.5308 0.5212 0.1765 0.148 Uiso calc R 1 . .
C C7 0.6847(4) 0.5704(3) 0.1403(5) 0.171(3) Uani d U 1 . .
H H7A 0.7039 0.6195 0.1078 0.205 Uiso calc R 1 . .
H H7B 0.7024 0.5213 0.1072 0.205 Uiso calc R 1 . .
H H7C 0.7320 0.5699 0.2032 0.205 Uiso calc R 1 . .
C C8 0.5499(2) 0.57768(16) 0.47554(19) 0.0483(7) Uani d . 1 . .
H H8A 0.5643 0.6370 0.4872 0.058 Uiso calc R 1 . .
H H8B 0.5864 0.5617 0.4227 0.058 Uiso calc R 1 . .
C C9 0.3930(2) 0.47110(16) 0.43879(17) 0.0456(7) Uani d . 1 . .
H H9A 0.4231 0.4509 0.3845 0.055 Uiso calc R 1 . .
H H9B 0.3062 0.4627 0.4267 0.055 Uiso calc R 1 . .
C C12 0.3877(2) 0.65313(16) 0.20022(17) 0.0429(6) Uani d . 1 . .
H H2 -0.004(2) 0.6647(18) 0.195(2) 0.103(11) Uiso d . 1 . .
H H1W 0.8140 0.7443 0.0209 0.31(5) Uiso d RD 1 . .
N N1 0.30493(17) 0.68560(13) 0.12993(13) 0.0410(5) Uani d . 1 . .
H H1 0.3196 0.7069 0.0787 0.049 Uiso calc R 1 . .
N N2 0.33568(18) 0.62552(13) 0.26903(14) 0.0426(5) Uani d . 1 . .
N N3 0.42026(17) 0.56200(13) 0.45216(14) 0.0426(5) Uani d . 1 . .
H H3A 0.3883 0.5897 0.3989 0.051 Uiso calc R 1 . .
H H3B 0.3856 0.5818 0.4988 0.051 Uiso calc R 1 . .
O O1 -0.01641(15) 0.70340(13) 0.11795(13) 0.0582(6) Uani d . 1 . .
O O2 0.09473(15) 0.74761(12) 0.01667(12) 0.0510(5) Uani d . 1 . .
O O3 0.01637(15) 0.63600(13) 0.27299(13) 0.0566(5) Uani d . 1 . .
O O4 0.16861(16) 0.58907(12) 0.38055(12) 0.0537(5) Uani d . 1 . .
O O5 0.7500 0.7747(3) 0.0000 0.170(3) Uani d SD 1 . .

loop_
_atom_site_aniso_label
_atom_site_aniso_U_11
_atom_site_aniso_U_22
_atom_site_aniso_U_33
_atom_site_aniso_U_12
_atom_site_aniso_U_13
_atom_site_aniso_U_23
C1 0.0499(16) 0.0430(15) 0.0338(14) 0.0040(12) 0.0083(12) -0.0025(12)
C2 0.0403(13) 0.0379(14) 0.0322(13) 0.0010(10) 0.0101(10) -0.0008(10)
C3 0.0388(13) 0.0379(14) 0.0331(13) 0.0015(10) 0.0092(10) 0.0022(10)
C4 0.0480(15) 0.0419(15) 0.0390(15) 0.0021(11) 0.0124(12) 0.0047(12)
C5 0.0471(17) 0.088(2) 0.0514(17) 0.0117(15) 0.0188(14) 0.0195(16)
C6 0.090(3) 0.089(3) 0.215(5) 0.042(2) 0.089(3) 0.042(3)
C7 0.130(4) 0.149(5) 0.268(7) 0.062(4) 0.126(5) 0.072(5)
C8 0.0438(15) 0.0455(16) 0.0572(17) 0.0039(12) 0.0138(13) 0.0078(13)
C9 0.0408(14) 0.0511(17) 0.0438(16) 0.0050(12) 0.0055(11) -0.0065(12)
C12 0.0437(14) 0.0530(16) 0.0335(14) 0.0049(12) 0.0110(11) 0.0054(12)
N1 0.0469(12) 0.0483(13) 0.0307(11) 0.0027(10) 0.0150(9) 0.0058(9)
N2 0.0437(12) 0.0494(13) 0.0366(12) 0.0059(9) 0.0127(9) 0.0089(9)
N3 0.0448(12) 0.0479(13) 0.0354(11) 0.0108(9) 0.0090(9) 0.0058(9)
O1 0.0429(11) 0.0824(15) 0.0487(12) 0.0088(9) 0.0075(9) 0.0143(10)
O2 0.0610(12) 0.0601(12) 0.0334(10) 0.0150(9) 0.0132(9) 0.0053(8)
O3 0.0427(11) 0.0766(14) 0.0527(12) 0.0031(9) 0.0146(9) 0.0180(10)
O4 0.0540(11) 0.0682(13) 0.0426(11) 0.0087(9) 0.0189(9) 0.0200(9)
O5 0.084(3) 0.089(3) 0.315(8) 0.000 -0.015(4) 0.000

loop_
_atom_type_symbol
_atom_type_description
_atom_type_scat_dispersion_real
_atom_type_scat_dispersion_imag
_atom_type_scat_source
C C 0.0033 0.0016 'International Tables Vol C Tables 4.2.6.8 and 6.1.1.4'
H H 0.0000 0.0000 'International Tables Vol C Tables 4.2.6.8 and 6.1.1.4'
N N 0.0061 0.0033 'International Tables Vol C Tables 4.2.6.8 and 6.1.1.4'
O O 0.0106 0.0060 'International Tables Vol C Tables 4.2.6.8 and 6.1.1.4'

loop_
_geom_angle_atom_site_label_1
_geom_angle_atom_site_label_2
_geom_angle_atom_site_label_3
_geom_angle_site_symmetry_1
_geom_angle_site_symmetry_3
_geom_angle
_geom_angle_publ_flag
O2 C1 O1 . . 123.5(2) ?
O2 C1 C2 . . 119.2(2) ?
O1 C1 C2 . . 117.3(2) ?
N1 C2 C3 . . 104.8(2) ?
N1 C2 C1 . . 121.4(2) ?
C3 C2 C1 . . 133.8(2) ?
C2 C3 N2 . . 110.1(2) ?
C2 C3 C4 . . 130.1(2) ?
N2 C3 C4 . . 119.8(2) ?
O4 C4 O3 . . 122.9(2) ?
O4 C4 C3 . . 119.3(2) ?
O3 C4 C3 . . 117.8(2) ?
C12 C5 C6 . . 112.9(3) ?
C12 C5 H5A . . 109.0 ?
C6 C5 H5A . . 109.0 ?
C12 C5 H5B . . 109.0 ?
C6 C5 H5B . . 109.0 ?
H5A C5 H5B . . 107.8 ?
C5 C6 C7 . . 111.2(4) ?
C5 C6 H6A . . 109.4 ?
C7 C6 H6A . . 109.4 ?
C5 C6 H6B . . 109.4 ?
C7 C6 H6B . . 109.4 ?
H6A C6 H6B . . 108.0 ?
C6 C7 H7A . . 109.5 ?
C6 C7 H7B . . 109.5 ?
H7A C7 H7B . . 109.5 ?
C6 C7 H7C . . 109.5 ?
H7A C7 H7C . . 109.5 ?
H7B C7 H7C . . 109.5 ?
N3 C8 C9 . 5_666 110.6(2) ?
N3 C8 H8A . . 109.5 ?
C9 C8 H8A 5_666 . 109.5 ?
N3 C8 H8B . . 109.5 ?
C9 C8 H8B 5_666 . 109.5 ?
H8A C8 H8B . . 108.1 ?
N3 C9 C8 . 5_666 110.8(2) ?
N3 C9 H9A . . 109.5 ?
C8 C9 H9A 5_666 . 109.5 ?
N3 C9 H9B . . 109.5 ?
C8 C9 H9B 5_666 . 109.5 ?
H9A C9 H9B . . 108.1 ?
N2 C12 N1 . . 110.5(2) ?
N2 C12 C5 . . 126.6(2) ?
N1 C12 C5 . . 122.9(2) ?
C12 N1 C2 . . 108.89(19) ?
C12 N1 H1 . . 125.6 ?
C2 N1 H1 . . 125.6 ?
C12 N2 C3 . . 105.7(2) ?
C8 N3 C9 . . 111.74(18) ?
C8 N3 H3A . . 109.3 ?
C9 N3 H3A . . 109.3 ?
C8 N3 H3B . . 109.3 ?
C9 N3 H3B . . 109.3 ?
H3A N3 H3B . . 107.9 ?
C1 O1 H2 . . 112.1(11) ?
C4 O3 H2 . . 112.9(12) ?

loop_
_geom_bond_atom_site_label_1
_geom_bond_atom_site_label_2
_geom_bond_site_symmetry_2
_geom_bond_distance
_geom_bond_publ_flag
C1 O2 . 1.235(3) ?
C1 O1 . 1.286(3) ?
C1 C2 . 1.469(3) ?
C2 N1 . 1.368(3) ?
C2 C3 . 1.372(3) ?
C3 N2 . 1.375(3) ?
C3 C4 . 1.486(3) ?
C4 O4 . 1.228(3) ?
C4 O3 . 1.287(3) ?
C5 C12 . 1.487(3) ?
C5 C6 . 1.526(5) ?
C5 H5A . 0.9700 ?
C5 H5B . 0.9700 ?
C6 C7 . 1.528(5) ?
C6 H6A . 0.9700 ?
C6 H6B . 0.9700 ?
C7 H7A . 0.9600 ?
C7 H7B . 0.9600 ?
C7 H7C . 0.9600 ?
C8 N3 . 1.458(3) ?
C8 C9 5_666 1.497(3) ?
C8 H8A . 0.9700 ?
C8 H8B . 0.9700 ?
C9 N3 . 1.488(3) ?
C9 C8 5_666 1.497(3) ?
C9 H9A . 0.9700 ?
C9 H9B . 0.9700 ?
C12 N2 . 1.325(3) ?
C12 N1 . 1.342(3) ?
N1 H1 . 0.8600 ?
N3 H3A . 0.9000 ?
N3 H3B . 0.9000 ?
O1 H2 . 1.26(3) ?
O3 H2 . 1.19(3) ?
O5 H1W . 0.8739 ?

loop_
_geom_hbond_atom_site_label_D
_geom_hbond_atom_site_label_H
_geom_hbond_atom_site_label_A
_geom_hbond_site_symmetry_A
_geom_hbond_distance_DH
_geom_hbond_distance_HA
_geom_hbond_distance_DA
_geom_hbond_angle_DHA
O3 H2 O1 . 1.19(3) 1.26(3) 2.447(3) 172(3)
O5 H1W O1 1_655 0.87 2.24 3.065(3) 158.0
N1 H1 O2 2 0.86 1.94 2.773(3) 161.6
N3 H3A N2 . 0.90 1.94 2.820(3) 165.4
N3 H3B O4 2_556 0.90 1.96 2.826(3) 160.7
